data_2017024
loop_
_publ_author_name
'Wang, Yu-Pin'
'Leu, Hsien-Li'
'Lin, Tso-Shen'
'Wang, Yu'
'Lee, Gene-Hsiang'

_publ_section_title
;
 <!?tlsb=-0.06pt>Bromido(\h^5^-carboxycyclopentadienyl)dinitrosylchromium(0)
 and (\h^5^-benzoylcyclopentadienyl)bromidodinitrosylchromium(0)
;
_journal_coeditor_code TR3052
_journal_issue 3
_journal_name_full 'Acta Crystallographica Section C'
_journal_page_first m131
_journal_page_last m134
_journal_paper_doi 10.1107/S0108270109001851
_journal_volume 65
_journal_year 2009
_chemical_formula_iupac '[Cr Br (C12 H9 O) (N O)2]'
_chemical_formula_moiety 'C12 H9 Br Cr N2 O3'
_chemical_formula_sum 'C12 H9 Br Cr N2 O3'
_chemical_formula_weight 361.12
_chemical_name_systematic
;
(\h^5^-benzoylcyclopentadienyl)bromidodinitrosylchromium(0)
;
_space_group_IT_number 14
_symmetry_cell_setting monoclinic
_symmetry_space_group_name_Hall '-P 2ybc'
_symmetry_space_group_name_H-M 'P 1 21/c 1'
_atom_sites_solution_hydrogens geom
_atom_sites_solution_primary direct
_atom_sites_solution_secondary difmap
_cell_angle_alpha 90.00
_cell_angle_beta 95.731(10)
_cell_angle_gamma 90.00
_cell_formula_units_Z 4
_cell_length_a 12.1936(13)
_cell_length_b 6.5027(9)
_cell_length_c 16.305(2)
_cell_measurement_reflns_used 25
_cell_measurement_temperature 293(2)
_cell_measurement_theta_max 15.20
_cell_measurement_theta_min 8.92
_cell_volume 1286.4(3)
_computing_cell_refinement 'CAD-4 (Enraf--Nonius, 1994)'
_computing_data_collection 'CAD-4 (Enraf--Nonius, 1994)'
_computing_data_reduction 'NRCVAX DATRD2 (Gabe <i>et al.</i>,  1989)'
_computing_molecular_graphics 'SHELXTL (Version 6.10; Sheldrick, 2008)'
_computing_publication_material 'SHELXTL (Version 6.10; Sheldrick, 2008)'
_computing_structure_refinement 'SHELXL97 (Sheldrick, 2008)'
_computing_structure_solution 'SHELXS97 (Sheldrick, 2008)'
_diffrn_ambient_temperature 293(2)
_diffrn_measured_fraction_theta_full 1.000
_diffrn_measured_fraction_theta_max 1.000
_diffrn_measurement_device_type 'Enraf--Nonius CAD-4'
_diffrn_measurement_method '\w--2\q scans'
_diffrn_radiation_monochromator graphite
_diffrn_radiation_source 'fine-focus sealed tube'
_diffrn_radiation_type MoK\a
_diffrn_radiation_wavelength 0.71073
_diffrn_reflns_av_R_equivalents 0.0396
_diffrn_reflns_av_sigmaI/netI 0.0363
_diffrn_reflns_limit_h_max 15
_diffrn_reflns_limit_h_min -15
_diffrn_reflns_limit_k_max 8
_diffrn_reflns_limit_k_min 0
_diffrn_reflns_limit_l_max 21
_diffrn_reflns_limit_l_min 0
_diffrn_reflns_number 3233
_diffrn_reflns_theta_full 27.50
_diffrn_reflns_theta_max 27.50
_diffrn_reflns_theta_min 1.68
_diffrn_standards_decay_% 0
_diffrn_standards_interval_time 60
_diffrn_standards_number 3
_exptl_absorpt_coefficient_mu 3.999
_exptl_absorpt_correction_T_max 0.3333
_exptl_absorpt_correction_T_min 0.2204
_exptl_absorpt_correction_type psi-scan
_exptl_absorpt_process_details 'North <i>et al.</i>,  1968'
_exptl_crystal_colour brown
_exptl_crystal_density_diffrn 1.865
_exptl_crystal_density_method 'not measured'
_exptl_crystal_description block
_exptl_crystal_F_000 712
_exptl_crystal_size_max 0.55
_exptl_crystal_size_mid 0.45
_exptl_crystal_size_min 0.30
_refine_diff_density_max 0.404
_refine_diff_density_min -0.613
_refine_ls_extinction_coef 0.0043(9)
_refine_ls_extinction_expression Fc^*^=kFc[1+0.001xFc^2^\l^3^/sin(2\q)]^-1/4^
_refine_ls_extinction_method SHELXL97
_refine_ls_goodness_of_fit_ref 1.086
_refine_ls_hydrogen_treatment constr
_refine_ls_matrix_type full
_refine_ls_number_parameters 173
_refine_ls_number_reflns 2952
_refine_ls_number_restraints 0
_refine_ls_restrained_S_all 1.086
_refine_ls_R_factor_all 0.0771
_refine_ls_R_factor_gt 0.0374
_refine_ls_shift/su_max 0.001
_refine_ls_shift/su_mean 0.000
_refine_ls_structure_factor_coef Fsqd
_refine_ls_weighting_details 'calc w=1/[\s^2^(Fo^2^)+(0.0713P)^2^] where P=(Fo^2^+2Fc^2^)/3'
_refine_ls_weighting_scheme calc
_refine_ls_wR_factor_gt 0.1172
_refine_ls_wR_factor_ref 0.1297
_reflns_number_gt 1881
_reflns_number_total 2952
_reflns_threshold_expression >2sigma(I)
_cod_data_source_file tr3052.cif
_cod_data_source_block II
_cod_original_sg_symbol_H-M 'P 21/c'
_cod_database_code 2017024
_cod_database_fobs_code 2017024

loop_
_symmetry_equiv_pos_as_xyz
'x, y, z'
'-x, y+1/2, -z+1/2'
'-x, -y, -z'
'x, -y-1/2, z-1/2'

loop_
_atom_site_type_symbol
_atom_site_label
_atom_site_fract_x
_atom_site_fract_y
_atom_site_fract_z
_atom_site_U_iso_or_equiv
_atom_site_adp_type
_atom_site_calc_flag
_atom_site_refinement_flags
_atom_site_occupancy
_atom_site_disorder_assembly
_atom_site_disorder_group
Cr Cr1 0.14034(5) 0.13650(9) 0.88831(3) 0.03404(19) Uani d . 1 . .
Br Br1 0.10425(4) -0.22495(8) 0.85592(3) 0.0651(2) Uani d . 1 . .
N N1 0.1574(3) 0.2166(6) 0.7898(2) 0.0441(8) Uani d . 1 . .
N N2 0.0073(3) 0.2220(6) 0.8815(2) 0.0467(8) Uani d . 1 . .
C C1 0.3137(3) 0.1278(6) 0.9477(2) 0.0356(8) Uani d . 1 . .
C C2 0.2466(3) 0.0263(7) 1.0000(2) 0.0435(9) Uani d . 1 . .
H H2 0.2533 -0.1111 1.0155 0.052 Uiso calc R 1 . .
C C3 0.1689(4) 0.1623(8) 1.0251(2) 0.0483(10) Uani d . 1 . .
H H3 0.1154 0.1326 1.0602 0.058 Uiso calc R 1 . .
C C4 0.1855(3) 0.3526(7) 0.9880(3) 0.0480(10) Uani d . 1 . .
H H4 0.1440 0.4708 0.9936 0.058 Uiso calc R 1 . .
C C5 0.2742(3) 0.3348(6) 0.9413(2) 0.0394(9) Uani d . 1 . .
H H5 0.3030 0.4396 0.9110 0.047 Uiso calc R 1 . .
C C6 0.4058(3) 0.0223(6) 0.9113(2) 0.0386(9) Uani d . 1 . .
C C7 0.4939(3) 0.1441(6) 0.8757(2) 0.0365(8) Uani d . 1 . .
C C8 0.5205(3) 0.3432(7) 0.8990(2) 0.0437(9) Uani d . 1 . .
H H8 0.4802 0.4100 0.9366 0.052 Uiso calc R 1 . .
C C9 0.6070(3) 0.4453(8) 0.8671(3) 0.0551(12) Uani d . 1 . .
H H9 0.6247 0.5794 0.8832 0.066 Uiso calc R 1 . .
C C10 0.6666(3) 0.3453(9) 0.8110(3) 0.0615(14) Uani d . 1 . .
H H10 0.7245 0.4125 0.7894 0.074 Uiso calc R 1 . .
C C11 0.6405(4) 0.1489(9) 0.7873(3) 0.0590(13) Uani d . 1 . .
H H11 0.6805 0.0836 0.7492 0.071 Uiso calc R 1 . .
C C12 0.5545(3) 0.0444(7) 0.8196(2) 0.0457(10) Uani d . 1 . .
H H12 0.5378 -0.0904 0.8038 0.055 Uiso calc R 1 . .
O O1 0.1722(3) 0.2894(7) 0.7282(2) 0.0768(11) Uani d . 1 . .
O O2 -0.0771(3) 0.3023(7) 0.8817(3) 0.0809(11) Uani d . 1 . .
O O3 0.4117(2) -0.1651(5) 0.9143(2) 0.0535(8) Uani d . 1 . .

loop_
_atom_site_aniso_label
_atom_site_aniso_U_11
_atom_site_aniso_U_22
_atom_site_aniso_U_33
_atom_site_aniso_U_12
_atom_site_aniso_U_13
_atom_site_aniso_U_23
Cr1 0.0331(3) 0.0359(3) 0.0335(3) 0.0035(2) 0.0050(2) 0.0024(3)
Br1 0.0687(4) 0.0445(3) 0.0807(4) -0.0027(2) -0.0003(3) -0.0023(2)
N1 0.0452(18) 0.049(2) 0.0368(18) -0.0013(16) -0.0002(14) 0.0028(16)
N2 0.0375(18) 0.053(2) 0.050(2) 0.0047(16) 0.0044(15) -0.0017(17)
C1 0.0368(19) 0.037(2) 0.0324(18) 0.0001(16) 0.0000(14) 0.0030(16)
C2 0.047(2) 0.051(3) 0.0325(19) 0.0013(19) 0.0034(16) 0.0105(18)
C3 0.048(2) 0.068(3) 0.0301(19) 0.000(2) 0.0110(16) 0.002(2)
C4 0.047(2) 0.053(3) 0.044(2) 0.006(2) 0.0054(18) -0.016(2)
C5 0.040(2) 0.038(2) 0.040(2) 0.0006(17) 0.0014(16) 0.0002(17)
C6 0.0353(19) 0.043(2) 0.0368(19) 0.0031(17) -0.0024(15) 0.0012(17)
C7 0.0325(17) 0.044(2) 0.0315(18) 0.0056(16) -0.0025(14) 0.0039(16)
C8 0.040(2) 0.050(2) 0.040(2) -0.0024(18) -0.0004(16) -0.0067(19)
C9 0.048(2) 0.057(3) 0.056(3) -0.008(2) -0.012(2) 0.008(2)
C10 0.033(2) 0.085(4) 0.065(3) -0.002(2) 0.002(2) 0.027(3)
C11 0.044(2) 0.082(4) 0.053(3) 0.018(2) 0.017(2) 0.010(3)
C12 0.040(2) 0.051(3) 0.045(2) 0.0120(18) 0.0034(17) -0.0008(19)
O1 0.085(3) 0.105(3) 0.0401(18) -0.020(2) 0.0055(17) 0.0258(19)
O2 0.0461(19) 0.103(3) 0.094(3) 0.028(2) 0.0103(18) -0.006(2)
O3 0.0556(18) 0.0384(17) 0.068(2) 0.0101(14) 0.0114(15) 0.0061(15)

loop_
_atom_type_symbol
_atom_type_description
_atom_type_scat_dispersion_real
_atom_type_scat_dispersion_imag
_atom_type_scat_source
C C 0.0033 0.0016 'International Tables Vol C Tables 4.2.6.8 and 6.1.1.4'
H H 0.0000 0.0000 'International Tables Vol C Tables 4.2.6.8 and 6.1.1.4'
N N 0.0061 0.0033 'International Tables Vol C Tables 4.2.6.8 and 6.1.1.4'
O O 0.0106 0.0060 'International Tables Vol C Tables 4.2.6.8 and 6.1.1.4'
Cr Cr 0.3209 0.6236 'International Tables Vol C Tables 4.2.6.8 and 6.1.1.4'
Br Br -0.2901 2.4595 'International Tables Vol C Tables 4.2.6.8 and 6.1.1.4'

loop_
_geom_angle_atom_site_label_1
_geom_angle_atom_site_label_2
_geom_angle_atom_site_label_3
_geom_angle_site_symmetry_1
_geom_angle_site_symmetry_3
_geom_angle
_geom_angle_publ_flag
N2 Cr1 N1 . . 92.50(17) ?
N2 Cr1 C4 . . 90.33(16) ?
N1 Cr1 C4 . . 117.15(17) ?
N2 Cr1 C5 . . 119.98(16) ?
N1 Cr1 C5 . . 92.00(16) ?
C4 Cr1 C5 . . 37.09(15) ?
N2 Cr1 C3 . . 95.31(17) ?
N1 Cr1 C3 . . 152.85(18) ?
C4 Cr1 C3 . . 37.06(18) ?
C5 Cr1 C3 . . 61.66(16) ?
N2 Cr1 C1 . . 152.50(16) ?
N1 Cr1 C1 . . 102.37(15) ?
C4 Cr1 C1 . . 62.33(15) ?
C5 Cr1 C1 . . 37.69(15) ?
C3 Cr1 C1 . . 61.49(14) ?
N2 Cr1 C2 . . 128.62(16) ?
N1 Cr1 C2 . . 137.74(16) ?
C4 Cr1 C2 . . 61.18(16) ?
C5 Cr1 C2 . . 61.36(15) ?
C3 Cr1 C2 . . 36.14(16) ?
C1 Cr1 C2 . . 36.55(14) ?
N2 Cr1 Br1 . . 98.63(13) ?
N1 Cr1 Br1 . . 97.21(12) ?
C4 Cr1 Br1 . . 144.12(13) ?
C5 Cr1 Br1 . . 139.85(11) ?
C3 Cr1 Br1 . . 107.22(13) ?
C1 Cr1 Br1 . . 102.23(10) ?
C2 Cr1 Br1 . . 86.86(12) ?
O1 N1 Cr1 . . 172.6(4) ?
O2 N2 Cr1 . . 171.3(4) ?
C2 C1 C5 . . 105.9(3) ?
C2 C1 C6 . . 122.2(4) ?
C5 C1 C6 . . 131.8(4) ?
C2 C1 Cr1 . . 72.1(2) ?
C5 C1 Cr1 . . 69.4(2) ?
C6 C1 Cr1 . . 123.9(2) ?
C3 C2 C1 . . 109.6(4) ?
C3 C2 Cr1 . . 71.3(2) ?
C1 C2 Cr1 . . 71.4(2) ?
C3 C2 H2 . . 125.2 ?
C1 C2 H2 . . 125.2 ?
Cr1 C2 H2 . . 123.7 ?
C2 C3 C4 . . 107.6(4) ?
C2 C3 Cr1 . . 72.5(2) ?
C4 C3 Cr1 . . 69.4(2) ?
C2 C3 H3 . . 126.2 ?
C4 C3 H3 . . 126.2 ?
Cr1 C3 H3 . . 123.5 ?
C5 C4 C3 . . 108.5(4) ?
C5 C4 Cr1 . . 71.9(2) ?
C3 C4 Cr1 . . 73.5(3) ?
C5 C4 H4 . . 125.7 ?
C3 C4 H4 . . 125.7 ?
Cr1 C4 H4 . . 120.6 ?
C4 C5 C1 . . 108.3(4) ?
C4 C5 Cr1 . . 71.0(2) ?
C1 C5 Cr1 . . 72.9(2) ?
C4 C5 H5 . . 125.9 ?
C1 C5 H5 . . 125.9 ?
Cr1 C5 H5 . . 121.9 ?
O3 C6 C1 . . 119.2(4) ?
O3 C6 C7 . . 120.1(4) ?
C1 C6 C7 . . 120.6(3) ?
C8 C7 C12 . . 119.5(4) ?
C8 C7 C6 . . 123.2(4) ?
C12 C7 C6 . . 117.2(4) ?
C7 C8 C9 . . 120.8(4) ?
C7 C8 H8 . . 119.6 ?
C9 C8 H8 . . 119.6 ?
C10 C9 C8 . . 119.4(5) ?
C10 C9 H9 . . 120.3 ?
C8 C9 H9 . . 120.3 ?
C11 C10 C9 . . 120.3(4) ?
C11 C10 H10 . . 119.9 ?
C9 C10 H10 . . 119.9 ?
C10 C11 C12 . . 120.8(4) ?
C10 C11 H11 . . 119.6 ?
C12 C11 H11 . . 119.6 ?
C7 C12 C11 . . 119.3(4) ?
C7 C12 H12 . . 120.4 ?
C11 C12 H12 . . 120.4 ?

loop_
_geom_bond_atom_site_label_1
_geom_bond_atom_site_label_2
_geom_bond_site_symmetry_2
_geom_bond_distance
_geom_bond_publ_flag
Cr1 N2 . 1.708(3) ?
Cr1 N1 . 1.721(3) ?
Cr1 C4 . 2.177(4) ?
Cr1 C5 . 2.189(4) ?
Cr1 C3 . 2.229(4) ?
Cr1 C1 . 2.236(4) ?
Cr1 C2 . 2.245(4) ?
Cr1 Br1 . 2.4394(8) ?
N1 O1 . 1.140(4) ?
N2 O2 . 1.154(4) ?
C1 C2 . 1.405(5) ?
C1 C5 . 1.430(6) ?
C1 C6 . 1.489(5) ?
C2 C3 . 1.388(6) ?
C2 H2 . 0.9300 ?
C3 C4 . 1.401(7) ?
C3 H3 . 0.9300 ?
C4 C5 . 1.389(5) ?
C4 H4 . 0.9300 ?
C5 H5 . 0.9300 ?
C6 O3 . 1.221(5) ?
C6 C7 . 1.497(5) ?
C7 C8 . 1.380(6) ?
C7 C12 . 1.392(5) ?
C8 C9 . 1.391(6) ?
C8 H8 . 0.9300 ?
C9 C10 . 1.385(7) ?
C9 H9 . 0.9300 ?
C10 C11 . 1.363(8) ?
C10 H10 . 0.9300 ?
C11 C12 . 1.396(6) ?
C11 H11 . 0.9300 ?
C12 H12 . 0.9300 ?
